data_4334170
loop_
_publ_author_name
'Daniel Rosario-Amorin'
'Sabrina Ouizem'
'Diane A. Dickie'
'Yufeng Wen'
'Robert T. Paine'
'Jian Gao'
'John K. Grey'
'Ana de Bettencourt-Dias'
'Benjamin P. Hay'
'Laetitia H. Delmau'

_publ_section_title
;
 Synthesis, Lanthanide Coordination Chemistry, and Liquid-Liquid
 Extraction Performance of CMPO-Decorated Pyridine and Pyridine N-Oxide
 Platforms
;
_journal_name_full 'Inorganic Chemistry'
_journal_page_first 3063
_journal_page_last 3083
_journal_paper_doi 10.1021/ic3025342
_journal_volume 52
_journal_year 2013
_chemical_formula_sum 'C43 H49 N3 O4 P2'
_chemical_formula_weight 733.79
_space_group_IT_number 14
_symmetry_cell_setting monoclinic
_symmetry_space_group_name_Hall '-P 2ybc'
_symmetry_space_group_name_H-M 'P 1 21/c 1'
_atom_sites_solution_hydrogens geom
_atom_sites_solution_primary direct
_atom_sites_solution_secondary difmap
_audit_creation_method SHELXL-97
_cell_angle_alpha 90.00
_cell_angle_beta 110.629(3)
_cell_angle_gamma 90.00
_cell_formula_units_Z 8
_cell_length_a 16.6644(6)
_cell_length_b 13.7022(6)
_cell_length_c 37.1178(15)
_cell_measurement_reflns_used 5544
_cell_measurement_temperature 173(2)
_cell_measurement_theta_max 23.95
_cell_measurement_theta_min 3.23
_cell_volume 7932.0(6)
_computing_cell_refinement 'Bruker SAINT'
_computing_data_collection 'Bruker APEX2'
_computing_data_reduction 'Bruker SAINT'
_computing_molecular_graphics 'Bruker SHELXTL'
_computing_publication_material 'Bruker SHELXTL'
_computing_structure_refinement 'SHELXL-97 (Sheldrick, 2008)'
_computing_structure_solution 'SHELXS-97 (Sheldrick, 2008)'
_diffrn_ambient_temperature 173(2)
_diffrn_measured_fraction_theta_full 0.999
_diffrn_measured_fraction_theta_max 0.999
_diffrn_measurement_device_type 'Bruker APEX-II CCD'
_diffrn_measurement_method '\f and \w scans'
_diffrn_radiation_monochromator graphite
_diffrn_radiation_source 'fine-focus sealed tube'
_diffrn_radiation_type MoK\a
_diffrn_radiation_wavelength 0.71073
_diffrn_reflns_av_R_equivalents 0.0797
_diffrn_reflns_av_sigmaI/netI 0.0814
_diffrn_reflns_limit_h_max 19
_diffrn_reflns_limit_h_min -19
_diffrn_reflns_limit_k_max 16
_diffrn_reflns_limit_k_min -16
_diffrn_reflns_limit_l_max 44
_diffrn_reflns_limit_l_min -43
_diffrn_reflns_number 51828
_diffrn_reflns_theta_full 25.00
_diffrn_reflns_theta_max 25.00
_diffrn_reflns_theta_min 1.17
_exptl_absorpt_coefficient_mu 0.155
_exptl_absorpt_correction_T_max 0.9637
_exptl_absorpt_correction_T_min 0.9331
_exptl_absorpt_correction_type multi-scan
_exptl_absorpt_process_details 'Bruker, SADABS'
_exptl_crystal_colour colourless
_exptl_crystal_density_diffrn 1.229
_exptl_crystal_description block
_exptl_crystal_F_000 3120
_exptl_crystal_size_max 0.45
_exptl_crystal_size_mid 0.42
_exptl_crystal_size_min 0.24
_refine_diff_density_max 2.636
_refine_diff_density_min -1.374
_refine_diff_density_rms 0.282
_refine_ls_extinction_method none
_refine_ls_goodness_of_fit_ref 1.685
_refine_ls_hydrogen_treatment constr
_refine_ls_matrix_type full
_refine_ls_number_parameters 945
_refine_ls_number_reflns 13970
_refine_ls_number_restraints 0
_refine_ls_restrained_S_all 1.685
_refine_ls_R_factor_all 0.1759
_refine_ls_R_factor_gt 0.0996
_refine_ls_shift/su_max 0.001
_refine_ls_shift/su_mean 0.000
_refine_ls_structure_factor_coef Fsqd
_refine_ls_weighting_details 'calc w=1/[\s^2^(Fo^2^)+(0.1000P)^2^+0.0000P] where P=(Fo^2^+2Fc^2^)/3'
_refine_ls_weighting_scheme calc
_refine_ls_wR_factor_gt 0.2522
_refine_ls_wR_factor_ref 0.3051
_reflns_number_gt 8101
_reflns_number_total 13970
_reflns_threshold_expression >2sigma(I)
_cod_data_source_file ic3025342_si_001_05.cif
_cod_data_source_block rprdyw145_0m_Ligand_10N
_cod_depositor_comments
;
The following automatic conversions were performed:

data name '_iucr_refine_instruction_details' was replaced with
'_iucr_refine_instructions_details' as specified in the replacement
file 'data/replacement-values/replacement_tags.lst'.

Automatic conversion script
Id: cif_correct_tags 9268 2022-04-12 08:56:07Z antanas 
;
_cod_database_code 4334170

loop_
_symmetry_equiv_pos_as_xyz
'x, y, z'
'-x, y+1/2, -z+1/2'
'-x, -y, -z'
'x, -y-1/2, z-1/2'

loop_
_atom_site_label
_atom_site_type_symbol
_atom_site_fract_x
_atom_site_fract_y
_atom_site_fract_z
_atom_site_U_iso_or_equiv
_atom_site_adp_type
_atom_site_occupancy
_atom_site_symmetry_multiplicity
_atom_site_calc_flag
_atom_site_refinement_flags
P1 P -0.01846(11) 0.63492(12) 0.86284(5) 0.0381(4) Uani 1 1 d .
P2 P 0.16657(10) 0.16189(11) 0.82761(4) 0.0281(4) Uani 1 1 d .
O1 O -0.0591(3) 0.5881(4) 0.94430(13) 0.0550(13) Uani 1 1 d .
O2 O 0.0197(3) 0.6057(3) 0.83401(12) 0.0507(12) Uani 1 1 d .
O3 O 0.2648(2) 0.0731(3) 0.91287(12) 0.0371(10) Uani 1 1 d .
O4 O 0.1405(3) 0.0575(3) 0.82108(11) 0.0372(10) Uani 1 1 d .
N1 N 0.0994(3) 0.3501(3) 0.91092(13) 0.0272(11) Uani 1 1 d .
N2 N -0.1311(4) 0.4606(4) 0.90883(17) 0.0517(15) Uani 1 1 d .
N3 N 0.3371(3) 0.2146(3) 0.92158(13) 0.0311(11) Uani 1 1 d .
C1 C 0.1092(3) 0.2551(4) 0.92067(16) 0.0273(13) Uani 1 1 d .
C2 C 0.1215(4) 0.2230(4) 0.95751(17) 0.0394(16) Uani 1 1 d .
H2 H 0.1294 0.1557 0.9639 0.047 Uiso 1 1 calc R
C3 C 0.1221(5) 0.2924(5) 0.98507(19) 0.054(2) Uani 1 1 d .
H3 H 0.1307 0.2729 1.0107 0.065 Uiso 1 1 calc R
C4 C 0.1101(4) 0.3889(5) 0.97490(18) 0.0447(17) Uani 1 1 d .
H4 H 0.1088 0.4367 0.9932 0.054 Uiso 1 1 calc R
C5 C 0.0998(4) 0.4157(4) 0.93780(16) 0.0284(13) Uani 1 1 d .
C6 C 0.0856(4) 0.5187(4) 0.92377(17) 0.0321(14) Uani 1 1 d .
H6A H 0.1250 0.5348 0.9100 0.039 Uiso 1 1 calc R
H6B H 0.0978 0.5637 0.9459 0.039 Uiso 1 1 calc R
C7 C -0.0084(4) 0.5319(4) 0.89639(16) 0.0296(14) Uani 1 1 d .
H7 H -0.0214 0.4724 0.8798 0.035 Uiso 1 1 calc R
C8 C -0.0677(4) 0.5275(5) 0.91768(19) 0.0414(16) Uani 1 1 d .
C9 C -0.1471(5) 0.3836(5) 0.8784(2) 0.073(3) Uani 1 1 d .
H9A H -0.0941 0.3720 0.8728 0.087 Uiso 1 1 calc R
H9B H -0.1632 0.3217 0.8878 0.087 Uiso 1 1 calc R
C10 C -0.2158(7) 0.4139(7) 0.8433(3) 0.108(4) Uani 1 1 d .
H10A H -0.2528 0.4610 0.8498 0.162 Uiso 1 1 calc R
H10B H -0.2496 0.3568 0.8309 0.162 Uiso 1 1 calc R
H10C H -0.1909 0.4443 0.8257 0.162 Uiso 1 1 calc R
C11 C -0.1883(5) 0.4600(6) 0.9318(2) 0.068(2) Uani 1 1 d .
H11A H -0.2472 0.4426 0.9150 0.082 Uiso 1 1 calc R
H11B H -0.1900 0.5262 0.9422 0.082 Uiso 1 1 calc R
C12 C -0.1565(6) 0.3854(6) 0.9659(2) 0.082(3) Uani 1 1 d .
H12A H -0.1754 0.3196 0.9563 0.123 Uiso 1 1 calc R
H12B H -0.1805 0.4028 0.9856 0.123 Uiso 1 1 calc R
H12C H -0.0938 0.3871 0.9771 0.123 Uiso 1 1 calc R
C13 C -0.1324(4) 0.6593(5) 0.84002(19) 0.0388(15) Uani 1 1 d .
C14 C -0.1840(5) 0.6788(4) 0.86158(18) 0.050(2) Uani 1 1 d .
H14 H -0.1592 0.6858 0.8887 0.060 Uiso 1 1 calc R
C15 C -0.2761(5) 0.6885(5) 0.8423(2) 0.0536(19) Uani 1 1 d .
H15 H -0.3133 0.6981 0.8563 0.064 Uiso 1 1 calc R
C16 C -0.3072(4) 0.6832(5) 0.8025(2) 0.0521(19) Uani 1 1 d .
H16 H -0.3668 0.6915 0.7886 0.063 Uiso 1 1 calc R
C17 C -0.2527(5) 0.6661(6) 0.7831(2) 0.066(2) Uani 1 1 d .
H17 H -0.2752 0.6630 0.7558 0.079 Uiso 1 1 calc R
C18 C -0.1674(5) 0.6533(6) 0.8015(2) 0.059(2) Uani 1 1 d .
H18 H -0.1318 0.6399 0.7870 0.071 Uiso 1 1 calc R
C19 C 0.0321(4) 0.7440(4) 0.88939(18) 0.0364(15) Uani 1 1 d .
C20 C 0.0583(4) 0.8119(5) 0.86763(19) 0.0481(18) Uani 1 1 d .
H20 H 0.0464 0.7995 0.8411 0.058 Uiso 1 1 calc R
C21 C 0.1003(4) 0.8949(5) 0.8834(2) 0.0511(19) Uani 1 1 d .
H21 H 0.1146 0.9420 0.8678 0.061 Uiso 1 1 calc R
C22 C 0.1217(4) 0.9099(5) 0.9223(2) 0.0474(18) Uani 1 1 d .
H22 H 0.1539 0.9660 0.9339 0.057 Uiso 1 1 calc R
C23 C 0.0975(4) 0.8457(5) 0.94418(19) 0.0474(18) Uani 1 1 d .
H23 H 0.1117 0.8580 0.9709 0.057 Uiso 1 1 calc R
C24 C 0.0521(4) 0.7620(5) 0.9281(2) 0.0446(17) Uani 1 1 d .
H24 H 0.0350 0.7175 0.9436 0.054 Uiso 1 1 calc R
C25 C 0.1086(4) 0.1871(4) 0.88872(17) 0.0292(13) Uani 1 1 d .
H25A H 0.0551 0.1965 0.8663 0.035 Uiso 1 1 calc R
H25B H 0.1103 0.1187 0.8975 0.035 Uiso 1 1 calc R
C26 C 0.1867(3) 0.2071(4) 0.87665(15) 0.0237(12) Uani 1 1 d .
H26 H 0.1958 0.2793 0.8768 0.028 Uiso 1 1 calc R
C27 C 0.2673(3) 0.1604(4) 0.90552(16) 0.0287(13) Uani 1 1 d .
C28 C 0.3475(4) 0.3205(4) 0.91768(18) 0.0416(16) Uani 1 1 d .
H28A H 0.3032 0.3439 0.8936 0.050 Uiso 1 1 calc R
H28B H 0.4044 0.3335 0.9159 0.050 Uiso 1 1 calc R
C29 C 0.3396(4) 0.3764(5) 0.95190(19) 0.0453(17) Uani 1 1 d .
H29A H 0.2836 0.3632 0.9539 0.068 Uiso 1 1 calc R
H29B H 0.3452 0.4465 0.9482 0.068 Uiso 1 1 calc R
H29C H 0.3851 0.3554 0.9756 0.068 Uiso 1 1 calc R
C30 C 0.4143(4) 0.1648(5) 0.94666(18) 0.0414(16) Uani 1 1 d .
H30A H 0.3976 0.1135 0.9614 0.050 Uiso 1 1 calc R
H30B H 0.4512 0.2123 0.9653 0.050 Uiso 1 1 calc R
C31 C 0.4644(4) 0.1193(6) 0.9245(2) 0.060(2) Uani 1 1 d .
H31A H 0.4287 0.0708 0.9065 0.090 Uiso 1 1 calc R
H31B H 0.5156 0.0874 0.9423 0.090 Uiso 1 1 calc R
H31C H 0.4817 0.1699 0.9100 0.090 Uiso 1 1 calc R
C32 C 0.0852(4) 0.2423(4) 0.79680(16) 0.0301(14) Uani 1 1 d .
C33 C 0.0685(4) 0.3369(5) 0.8065(2) 0.0509(19) Uani 1 1 d .
H33 H 0.1025 0.3636 0.8307 0.061 Uiso 1 1 calc R
C34 C 0.0023(5) 0.3928(5) 0.7810(2) 0.056(2) Uani 1 1 d .
H34 H -0.0088 0.4569 0.7879 0.067 Uiso 1 1 calc R
C35 C -0.0476(5) 0.3529(5) 0.7452(2) 0.057(2) Uani 1 1 d .
H35 H -0.0912 0.3908 0.7272 0.068 Uiso 1 1 calc R
C36 C -0.0327(4) 0.2596(5) 0.73660(19) 0.0451(17) Uani 1 1 d .
H36 H -0.0679 0.2320 0.7128 0.054 Uiso 1 1 calc R
C37 C 0.0324(4) 0.2040(4) 0.76177(17) 0.0346(15) Uani 1 1 d .
H37 H 0.0411 0.1390 0.7550 0.042 Uiso 1 1 calc R
C38 C 0.2656(4) 0.1863(4) 0.81982(16) 0.0313(14) Uani 1 1 d .
C39 C 0.2934(4) 0.2811(5) 0.8155(2) 0.0491(18) Uani 1 1 d .
H39 H 0.2589 0.3359 0.8160 0.059 Uiso 1 1 calc R
C40 C 0.3695(5) 0.2940(6) 0.8105(2) 0.062(2) Uani 1 1 d .
H40 H 0.3872 0.3582 0.8071 0.074 Uiso 1 1 calc R
C41 C 0.4211(5) 0.2176(8) 0.8103(2) 0.069(3) Uani 1 1 d .
H41 H 0.4746 0.2284 0.8073 0.083 Uiso 1 1 calc R
C42 C 0.3956(5) 0.1255(8) 0.8145(2) 0.069(3) Uani 1 1 d .
H42 H 0.4315 0.0719 0.8142 0.082 Uiso 1 1 calc R
C43 C 0.3168(4) 0.1084(6) 0.81932(19) 0.0511(19) Uani 1 1 d .
H43 H 0.2993 0.0438 0.8222 0.061 Uiso 1 1 calc R
P3 P 0.49555(11) 0.59640(12) 0.87136(5) 0.0400(5) Uani 1 1 d .
P4 P 0.65779(10) 1.06914(11) 0.81634(5) 0.0308(4) Uani 1 1 d .
O5 O 0.4713(3) 0.6766(4) 0.95521(15) 0.0657(15) Uani 1 1 d .
O6 O 0.5305(3) 0.6130(4) 0.84047(13) 0.0552(13) Uani 1 1 d .
O7 O 0.7645(3) 1.1686(3) 0.89855(12) 0.0406(11) Uani 1 1 d .
O8 O 0.6301(3) 1.1726(3) 0.81051(13) 0.0451(11) Uani 1 1 d .
N4 N 0.6176(3) 0.8800(3) 0.91007(13) 0.0304(11) Uani 1 1 d .
N5 N 0.3896(4) 0.7836(4) 0.91171(18) 0.0602(17) Uani 1 1 d .
N6 N 0.8486(3) 1.0383(3) 0.90176(13) 0.0309(11) Uani 1 1 d .
C44 C 0.6392(3) 0.9745(4) 0.91852(17) 0.0302(14) Uani 1 1 d .
C45 C 0.6786(3) 1.0086(4) 0.95584(17) 0.0325(14) Uani 1 1 d .
H45 H 0.6935 1.0754 0.9607 0.039 Uiso 1 1 calc R
C46 C 0.6954(4) 0.9425(5) 0.98549(18) 0.0384(15) Uani 1 1 d .
H46 H 0.7219 0.9632 1.0114 0.046 Uiso 1 1 calc R
C47 C 0.6732(4) 0.8456(5) 0.97712(17) 0.0367(15) Uani 1 1 d .
H47 H 0.6839 0.7991 0.9972 0.044 Uiso 1 1 calc R
C48 C 0.6356(4) 0.8176(4) 0.93934(16) 0.0301(14) Uani 1 1 d .
C49 C 0.6102(4) 0.7128(4) 0.92790(17) 0.0341(14) Uani 1 1 d .
H49A H 0.6208 0.6727 0.9513 0.041 Uiso 1 1 calc R
H49B H 0.6458 0.6864 0.9137 0.041 Uiso 1 1 calc R
C50 C 0.5144(4) 0.7060(4) 0.90227(17) 0.0340(15) Uani 1 1 d .
H50 H 0.5040 0.7627 0.8842 0.041 Uiso 1 1 calc R
C51 C 0.4570(4) 0.7228(5) 0.9248(2) 0.0458(17) Uani 1 1 d .
C52 C 0.3717(6) 0.8526(6) 0.8790(2) 0.077(3) Uani 1 1 d .
H52A H 0.4227 0.8565 0.8712 0.093 Uiso 1 1 calc R
H52B H 0.3616 0.9185 0.8875 0.093 Uiso 1 1 calc R
C53 C 0.2961(7) 0.8232(7) 0.8452(3) 0.128(5) Uani 1 1 d .
H53A H 0.3147 0.7804 0.8285 0.192 Uiso 1 1 calc R
H53B H 0.2686 0.8815 0.8308 0.192 Uiso 1 1 calc R
H53C H 0.2551 0.7883 0.8540 0.192 Uiso 1 1 calc R
C54 C 0.3235(7) 0.7780(10) 0.9329(3) 0.150(7) Uani 1 1 d .
H54A H 0.2651 0.7941 0.9151 0.179 Uiso 1 1 calc R
H54B H 0.3228 0.7119 0.9435 0.179 Uiso 1 1 calc R
C55 C 0.3524(8) 0.8483(10) 0.9631(4) 0.165(6) Uani 1 1 d .
H55A H 0.3756 0.8148 0.9879 0.248 Uiso 1 1 calc R
H55B H 0.3042 0.8898 0.9627 0.248 Uiso 1 1 calc R
H55C H 0.3972 0.8888 0.9593 0.248 Uiso 1 1 calc R
C56 C 0.5417(4) 0.4903(5) 0.9002(2) 0.0455(17) Uani 1 1 d .
C57 C 0.5468(4) 0.4769(5) 0.9381(3) 0.060(2) Uani 1 1 d .
H57 H 0.5251 0.5255 0.9505 0.072 Uiso 1 1 calc R
C58 C 0.5838(5) 0.3919(6) 0.9581(3) 0.076(3) Uani 1 1 d .
H58 H 0.5877 0.3833 0.9840 0.091 Uiso 1 1 calc R
C59 C 0.6147(6) 0.3201(7) 0.9398(4) 0.100(4) Uani 1 1 d .
H59 H 0.6406 0.2627 0.9533 0.120 Uiso 1 1 calc R
C60 C 0.6070(6) 0.3339(6) 0.9010(4) 0.104(4) Uani 1 1 d .
H60 H 0.6274 0.2849 0.8883 0.125 Uiso 1 1 calc R
C61 C 0.5701(5) 0.4180(6) 0.8811(3) 0.069(2) Uani 1 1 d .
H61 H 0.5644 0.4262 0.8549 0.083 Uiso 1 1 calc R
C62 C 0.3809(4) 0.5768(4) 0.85192(18) 0.0385(15) Uani 1 1 d .
C63 C 0.3345(4) 0.5578(5) 0.8754(2) 0.0480(18) Uani 1 1 d .
H63 H 0.3625 0.5512 0.9025 0.058 Uiso 1 1 calc R
C64 C 0.2453(5) 0.5483(5) 0.8586(2) 0.056(2) Uani 1 1 d .
H64 H 0.2120 0.5346 0.8742 0.067 Uiso 1 1 calc R
C65 C 0.2065(4) 0.5589(5) 0.8197(2) 0.053(2) Uani 1 1 d .
H65 H 0.1460 0.5535 0.8082 0.064 Uiso 1 1 calc R
C66 C 0.2540(5) 0.5769(6) 0.7977(2) 0.060(2) Uani 1 1 d .
H66 H 0.2263 0.5835 0.7706 0.072 Uiso 1 1 calc R
C67 C 0.3401(4) 0.5857(6) 0.8132(2) 0.056(2) Uani 1 1 d .
H67 H 0.3724 0.5982 0.7971 0.067 Uiso 1 1 calc R
C68 C 0.6196(4) 1.0405(4) 0.88381(17) 0.0314(14) Uani 1 1 d .
H68A H 0.6178 1.1094 0.8915 0.038 Uiso 1 1 calc R
H68B H 0.5630 1.0236 0.8645 0.038 Uiso 1 1 calc R
C69 C 0.6911(3) 1.0264(4) 0.86645(16) 0.0263(13) Uani 1 1 d .
H69 H 0.7055 0.9555 0.8672 0.032 Uiso 1 1 calc R
C70 C 0.7714(4) 1.0828(4) 0.89058(17) 0.0314(14) Uani 1 1 d .
C71 C 0.8639(4) 0.9338(4) 0.89893(18) 0.0380(15) Uani 1 1 d .
H71A H 0.9206 0.9247 0.8963 0.046 Uiso 1 1 calc R
H71B H 0.8198 0.9074 0.8754 0.046 Uiso 1 1 calc R
C72 C 0.8618(4) 0.8764(5) 0.93351(18) 0.0487(18) Uani 1 1 d .
H72A H 0.9060 0.9013 0.9569 0.073 Uiso 1 1 calc R
H72B H 0.8726 0.8073 0.9302 0.073 Uiso 1 1 calc R
H72C H 0.8053 0.8836 0.9359 0.073 Uiso 1 1 calc R
C73 C 0.9230(4) 1.0971(5) 0.92364(19) 0.0482(18) Uani 1 1 d .
H73A H 0.9192 1.1612 0.9108 0.058 Uiso 1 1 calc R
H73B H 0.9756 1.0642 0.9234 0.058 Uiso 1 1 calc R
C74 C 0.9302(5) 1.1134(6) 0.9647(2) 0.067(2) Uani 1 1 d .
H74A H 0.8758 1.1392 0.9654 0.101 Uiso 1 1 calc R
H74B H 0.9762 1.1603 0.9769 0.101 Uiso 1 1 calc R
H74C H 0.9432 1.0514 0.9788 0.101 Uiso 1 1 calc R
C75 C 0.5744(4) 0.9851(4) 0.78901(18) 0.0328(14) Uani 1 1 d .
C76 C 0.5594(4) 0.8936(5) 0.8019(2) 0.0479(18) Uani 1 1 d .
H76 H 0.5955 0.8720 0.8266 0.058 Uiso 1 1 calc R
C77 C 0.4938(4) 0.8334(5) 0.7799(2) 0.055(2) Uani 1 1 d .
H77 H 0.4833 0.7720 0.7893 0.066 Uiso 1 1 calc R
C78 C 0.4439(5) 0.8662(6) 0.7435(3) 0.066(2) Uani 1 1 d .
H78 H 0.4007 0.8247 0.7271 0.080 Uiso 1 1 calc R
C79 C 0.4556(5) 0.9596(6) 0.7301(2) 0.058(2) Uani 1 1 d .
H79 H 0.4188 0.9816 0.7055 0.069 Uiso 1 1 calc R
C80 C 0.5207(4) 1.0185(5) 0.75276(18) 0.0420(16) Uani 1 1 d .
H80 H 0.5293 1.0814 0.7440 0.050 Uiso 1 1 calc R
C81 C 0.7527(4) 1.0443(5) 0.80473(17) 0.0380(15) Uani 1 1 d .
C82 C 0.7735(4) 0.9519(5) 0.79466(19) 0.0444(17) Uani 1 1 d .
H82 H 0.7331 0.9003 0.7903 0.053 Uiso 1 1 calc R
C83 C 0.8535(5) 0.9340(6) 0.7908(2) 0.059(2) Uani 1 1 d .
H83 H 0.8676 0.8710 0.7842 0.071 Uiso 1 1 calc R
C84 C 0.9113(5) 1.0110(8) 0.7971(2) 0.071(3) Uani 1 1 d .
H84 H 0.9660 1.0002 0.7953 0.085 Uiso 1 1 calc R
C85 C 0.8896(5) 1.1034(8) 0.8059(2) 0.072(3) Uani 1 1 d .
H85 H 0.9293 1.1555 0.8093 0.087 Uiso 1 1 calc R
C86 C 0.8103(5) 1.1215(6) 0.80988(19) 0.056(2) Uani 1 1 d .
H86 H 0.7960 1.1850 0.8160 0.068 Uiso 1 1 calc R

loop_
_atom_site_aniso_label
_atom_site_aniso_U_11
_atom_site_aniso_U_22
_atom_site_aniso_U_33
_atom_site_aniso_U_23
_atom_site_aniso_U_13
_atom_site_aniso_U_12
P1 0.0453(10) 0.0318(9) 0.0382(10) 0.0009(7) 0.0158(8) 0.0014(8)
P2 0.0318(9) 0.0232(8) 0.0310(9) -0.0010(6) 0.0130(7) -0.0022(7)
O1 0.055(3) 0.078(4) 0.036(3) -0.012(3) 0.020(2) -0.024(3)
O2 0.054(3) 0.067(3) 0.040(3) -0.008(2) 0.027(2) 0.010(2)
O3 0.038(2) 0.025(2) 0.046(3) 0.0079(19) 0.012(2) 0.0017(19)
O4 0.048(3) 0.025(2) 0.040(3) -0.0063(18) 0.018(2) -0.0053(19)
N1 0.033(3) 0.025(3) 0.025(3) 0.007(2) 0.012(2) 0.008(2)
N2 0.055(4) 0.043(3) 0.053(4) 0.003(3) 0.014(3) -0.011(3)
N3 0.025(3) 0.032(3) 0.032(3) 0.003(2) 0.004(2) -0.003(2)
C1 0.022(3) 0.031(3) 0.032(3) -0.001(3) 0.013(3) 0.004(3)
C2 0.053(4) 0.029(3) 0.036(4) 0.013(3) 0.016(3) 0.016(3)
C3 0.085(6) 0.047(4) 0.031(4) 0.011(3) 0.022(4) 0.010(4)
C4 0.066(5) 0.040(4) 0.030(4) -0.004(3) 0.019(3) 0.008(3)
C5 0.033(3) 0.026(3) 0.030(3) 0.002(3) 0.015(3) 0.007(3)
C6 0.037(4) 0.025(3) 0.035(3) 0.000(3) 0.013(3) 0.002(3)
C7 0.041(4) 0.016(3) 0.033(3) -0.002(2) 0.015(3) 0.000(3)
C8 0.041(4) 0.031(4) 0.041(4) 0.005(3) 0.001(3) -0.005(3)
C9 0.076(6) 0.039(4) 0.069(6) 0.008(4) -0.015(5) -0.025(4)
C10 0.130(9) 0.058(6) 0.095(8) -0.008(5) -0.011(7) -0.017(6)
C11 0.050(5) 0.085(6) 0.069(6) 0.008(5) 0.021(4) -0.018(4)
C12 0.123(8) 0.065(6) 0.057(5) 0.005(4) 0.033(6) -0.018(5)
C13 0.041(4) 0.039(4) 0.039(4) -0.009(3) 0.018(3) -0.009(3)
C14 0.080(5) 0.027(4) 0.023(3) 0.001(3) -0.007(4) 0.000(3)
C15 0.062(5) 0.038(4) 0.071(6) 0.005(4) 0.037(5) 0.005(4)
C16 0.032(4) 0.061(5) 0.052(5) -0.003(4) 0.001(4) 0.001(3)
C17 0.049(5) 0.094(7) 0.048(5) 0.013(4) 0.009(4) 0.021(5)
C18 0.060(5) 0.073(6) 0.047(5) 0.016(4) 0.023(4) 0.005(4)
C19 0.036(4) 0.019(3) 0.044(4) -0.004(3) 0.002(3) -0.001(3)
C20 0.059(5) 0.049(5) 0.034(4) 0.005(3) 0.014(4) 0.016(4)
C21 0.054(5) 0.036(4) 0.069(5) 0.011(4) 0.030(4) 0.001(3)
C22 0.038(4) 0.025(4) 0.068(5) -0.003(3) 0.005(4) -0.004(3)
C23 0.060(5) 0.041(4) 0.034(4) -0.004(3) 0.009(4) 0.005(4)
C24 0.043(4) 0.037(4) 0.062(5) 0.018(3) 0.028(4) 0.004(3)
C25 0.029(3) 0.023(3) 0.038(4) -0.005(3) 0.014(3) 0.000(2)
C26 0.024(3) 0.015(3) 0.033(3) -0.002(2) 0.011(3) -0.002(2)
C27 0.026(3) 0.032(3) 0.030(3) 0.002(3) 0.012(3) 0.002(3)
C28 0.041(4) 0.034(4) 0.043(4) 0.002(3) 0.006(3) -0.013(3)
C29 0.050(4) 0.037(4) 0.044(4) 0.005(3) 0.011(3) -0.009(3)
C30 0.030(3) 0.050(4) 0.042(4) 0.001(3) 0.011(3) 0.003(3)
C31 0.043(4) 0.077(6) 0.064(5) -0.007(4) 0.022(4) 0.004(4)
C32 0.030(3) 0.028(3) 0.030(3) 0.003(3) 0.008(3) -0.004(3)
C33 0.049(4) 0.034(4) 0.051(4) -0.003(3) -0.005(4) 0.001(3)
C34 0.054(5) 0.040(4) 0.061(5) 0.001(4) 0.003(4) 0.002(4)
C35 0.055(5) 0.051(5) 0.045(4) 0.012(4) -0.007(4) -0.007(4)
C36 0.039(4) 0.059(5) 0.034(4) -0.005(3) 0.007(3) -0.013(4)
C37 0.039(4) 0.037(4) 0.030(4) -0.005(3) 0.014(3) -0.006(3)
C38 0.030(3) 0.042(4) 0.025(3) 0.000(3) 0.013(3) 0.004(3)
C39 0.050(4) 0.050(4) 0.057(5) -0.021(4) 0.031(4) -0.015(3)
C40 0.054(5) 0.077(6) 0.068(6) -0.028(4) 0.037(4) -0.030(4)
C41 0.034(4) 0.136(9) 0.037(4) -0.012(5) 0.012(4) -0.029(5)
C42 0.041(5) 0.122(8) 0.049(5) 0.022(5) 0.024(4) 0.041(5)
C43 0.050(4) 0.067(5) 0.045(4) 0.020(4) 0.026(4) 0.020(4)
P3 0.0358(10) 0.0361(10) 0.0479(11) -0.0030(8) 0.0145(9) -0.0044(8)
P4 0.0306(9) 0.0260(8) 0.0340(9) 0.0052(7) 0.0091(7) -0.0016(7)
O5 0.061(3) 0.091(4) 0.049(3) 0.018(3) 0.025(3) 0.031(3)
O6 0.049(3) 0.075(4) 0.051(3) -0.005(3) 0.028(3) -0.012(3)
O7 0.042(3) 0.025(2) 0.050(3) -0.004(2) 0.011(2) -0.004(2)
O8 0.050(3) 0.027(2) 0.055(3) 0.011(2) 0.013(2) 0.001(2)
N4 0.031(3) 0.030(3) 0.028(3) 0.004(2) 0.009(2) -0.005(2)
N5 0.065(4) 0.055(4) 0.057(4) -0.001(3) 0.016(3) 0.025(3)
N6 0.029(3) 0.032(3) 0.030(3) 0.002(2) 0.008(2) 0.000(2)
C44 0.024(3) 0.032(3) 0.039(4) 0.004(3) 0.016(3) 0.002(3)
C45 0.024(3) 0.037(4) 0.034(4) -0.008(3) 0.008(3) -0.008(3)
C46 0.039(4) 0.043(4) 0.030(4) -0.005(3) 0.008(3) -0.007(3)
C47 0.036(4) 0.044(4) 0.028(3) 0.010(3) 0.009(3) -0.005(3)
C48 0.028(3) 0.031(3) 0.030(3) 0.006(3) 0.008(3) -0.005(3)
C49 0.032(3) 0.033(3) 0.034(4) 0.007(3) 0.007(3) -0.004(3)
C50 0.033(3) 0.025(3) 0.036(4) 0.005(3) 0.003(3) -0.006(3)
C51 0.049(4) 0.043(4) 0.040(4) -0.001(3) 0.010(4) 0.007(3)
C52 0.084(6) 0.053(5) 0.064(6) 0.002(4) -0.013(5) 0.027(5)
C53 0.167(11) 0.049(6) 0.101(8) 0.008(5) -0.037(8) 0.002(7)
C54 0.125(9) 0.211(14) 0.068(7) -0.059(8) -0.021(7) 0.129(10)
C55 0.153(13) 0.154(13) 0.156(14) 0.024(11) 0.014(11) 0.075(11)
C56 0.029(4) 0.034(4) 0.064(5) 0.003(3) 0.004(3) -0.006(3)
C57 0.042(4) 0.031(4) 0.093(7) -0.001(4) 0.006(4) -0.009(3)
C58 0.065(6) 0.046(5) 0.091(7) 0.023(5) -0.004(5) -0.019(4)
C59 0.049(6) 0.040(6) 0.174(12) 0.031(7) -0.005(7) -0.008(4)
C60 0.047(5) 0.033(5) 0.233(15) -0.012(7) 0.050(8) -0.005(4)
C61 0.043(4) 0.046(5) 0.122(8) -0.005(5) 0.033(5) -0.007(4)
C62 0.035(4) 0.035(4) 0.041(4) 0.002(3) 0.008(3) 0.005(3)
C63 0.046(4) 0.042(4) 0.052(5) 0.014(3) 0.014(4) 0.001(3)
C64 0.048(5) 0.061(5) 0.067(6) 0.006(4) 0.030(4) -0.008(4)
C65 0.033(4) 0.038(4) 0.074(6) -0.004(4) 0.000(4) -0.002(3)
C66 0.046(5) 0.085(6) 0.046(5) -0.018(4) 0.012(4) -0.014(4)
C67 0.046(4) 0.077(6) 0.044(5) -0.019(4) 0.013(4) -0.013(4)
C68 0.030(3) 0.029(3) 0.037(4) 0.006(3) 0.014(3) 0.006(3)
C69 0.026(3) 0.018(3) 0.035(3) 0.005(2) 0.012(3) 0.001(2)
C70 0.034(3) 0.029(3) 0.035(4) 0.004(3) 0.017(3) -0.001(3)
C71 0.035(4) 0.040(4) 0.037(4) 0.004(3) 0.010(3) 0.012(3)
C72 0.060(5) 0.042(4) 0.042(4) 0.008(3) 0.015(4) 0.000(4)
C73 0.037(4) 0.050(4) 0.052(4) -0.007(3) 0.008(3) -0.005(3)
C74 0.068(5) 0.069(6) 0.055(5) -0.017(4) 0.011(4) -0.011(4)
C75 0.021(3) 0.030(3) 0.044(4) -0.001(3) 0.009(3) 0.003(3)
C76 0.037(4) 0.039(4) 0.056(5) -0.002(3) 0.002(3) -0.001(3)
C77 0.035(4) 0.039(4) 0.080(6) -0.011(4) 0.006(4) -0.005(3)
C78 0.036(4) 0.061(5) 0.085(6) -0.033(5) -0.001(4) -0.004(4)
C79 0.043(4) 0.072(6) 0.048(5) -0.008(4) 0.003(4) 0.005(4)
C80 0.030(4) 0.056(4) 0.037(4) -0.002(3) 0.009(3) 0.000(3)
C81 0.034(3) 0.048(4) 0.029(3) 0.007(3) 0.007(3) -0.008(3)
C82 0.039(4) 0.047(4) 0.050(4) 0.015(3) 0.018(3) 0.007(3)
C83 0.049(5) 0.079(6) 0.058(5) 0.029(4) 0.027(4) 0.019(4)
C84 0.030(4) 0.139(9) 0.045(5) 0.021(5) 0.015(4) 0.007(5)
C85 0.041(5) 0.137(9) 0.040(5) -0.014(5) 0.015(4) -0.042(5)
C86 0.063(5) 0.071(5) 0.045(4) -0.012(4) 0.031(4) -0.037(4)

loop_
_atom_type_symbol
_atom_type_description
_atom_type_scat_dispersion_real
_atom_type_scat_dispersion_imag
_atom_type_scat_source
C C 0.0033 0.0016 'International Tables Vol C Tables 4.2.6.8 and 6.1.1.4'
H H 0.0000 0.0000 'International Tables Vol C Tables 4.2.6.8 and 6.1.1.4'
N N 0.0061 0.0033 'International Tables Vol C Tables 4.2.6.8 and 6.1.1.4'
O O 0.0106 0.0060 'International Tables Vol C Tables 4.2.6.8 and 6.1.1.4'
P P 0.1023 0.0942 'International Tables Vol C Tables 4.2.6.8 and 6.1.1.4'

loop_
_geom_angle_atom_site_label_1
_geom_angle_atom_site_label_2
_geom_angle_atom_site_label_3
_geom_angle
O2 P1 C13 111.0(3)
O2 P1 C19 112.2(3)
C13 P1 C19 108.0(3)
O2 P1 C7 108.7(3)
C13 P1 C7 106.6(3)
C19 P1 C7 110.2(3)
O4 P2 C38 112.5(3)
O4 P2 C32 111.8(3)
C38 P2 C32 108.1(3)
O4 P2 C26 115.2(2)
C38 P2 C26 103.8(3)
C32 P2 C26 104.8(3)
C5 N1 C1 118.7(5)
C8 N2 C11 118.0(6)
C8 N2 C9 125.3(6)
C11 N2 C9 116.6(6)
C27 N3 C30 117.2(5)
C27 N3 C28 128.3(5)
C30 N3 C28 114.5(5)
N1 C1 C2 122.4(5)
N1 C1 C25 114.9(5)
C2 C1 C25 122.8(5)
C1 C2 C3 118.0(6)
C4 C3 C2 119.5(6)
C3 C4 C5 119.2(6)
N1 C5 C4 122.1(5)
N1 C5 C6 114.6(5)
C4 C5 C6 123.3(5)
C5 C6 C7 109.8(5)
C8 C7 C6 111.0(5)
C8 C7 P1 118.4(4)
C6 C7 P1 111.2(4)
O1 C8 N2 120.1(6)
O1 C8 C7 118.9(6)
N2 C8 C7 121.0(6)
C10 C9 N2 110.3(7)
N2 C11 C12 111.4(7)
C18 C13 C14 119.9(7)
C18 C13 P1 118.4(5)
C14 C13 P1 121.5(5)
C13 C14 C15 119.6(6)
C16 C15 C14 117.0(6)
C17 C16 C15 120.2(7)
C18 C17 C16 122.2(7)
C13 C18 C17 121.0(7)
C24 C19 C20 118.2(6)
C24 C19 P1 127.3(5)
C20 C19 P1 114.3(5)
C21 C20 C19 121.9(6)
C20 C21 C22 118.8(6)
C23 C22 C21 120.8(6)
C22 C23 C24 120.7(6)
C19 C24 C23 119.6(6)
C1 C25 C26 110.3(4)
C27 C26 C25 110.1(4)
C27 C26 P2 111.1(4)
C25 C26 P2 110.5(4)
O3 C27 N3 122.4(5)
O3 C27 C26 118.1(5)
N3 C27 C26 119.5(5)
N3 C28 C29 111.4(5)
N3 C30 C31 112.3(5)
C37 C32 C33 118.2(6)
C37 C32 P2 116.6(4)
C33 C32 P2 125.1(5)
C32 C33 C34 120.9(6)
C33 C34 C35 119.2(7)
C36 C35 C34 119.4(7)
C35 C36 C37 121.5(6)
C36 C37 C32 120.7(6)
C43 C38 C39 119.1(6)
C43 C38 P2 117.8(5)
C39 C38 P2 123.1(5)
C40 C39 C38 119.8(7)
C41 C40 C39 121.6(8)
C40 C41 C42 119.5(7)
C41 C42 C43 120.9(8)
C38 C43 C42 119.1(7)
O6 P3 C56 112.5(3)
O6 P3 C62 111.3(3)
C56 P3 C62 106.6(3)
O6 P3 C50 109.3(3)
C56 P3 C50 110.0(3)
C62 P3 C50 107.0(3)
O8 P4 C81 113.5(3)
O8 P4 C75 112.8(3)
C81 P4 C75 108.0(3)
O8 P4 C69 114.8(3)
C81 P4 C69 101.7(3)
C75 P4 C69 105.2(3)
C48 N4 C44 117.5(5)
C51 N5 C52 126.2(7)
C51 N5 C54 115.8(7)
C52 N5 C54 117.9(7)
C70 N6 C73 116.9(5)
C70 N6 C71 126.2(5)
C73 N6 C71 116.3(5)
N4 C44 C45 123.2(5)
N4 C44 C68 114.5(5)
C45 C44 C68 122.3(5)
C46 C45 C44 118.0(6)
C45 C46 C47 119.3(6)
C48 C47 C46 119.2(6)
N4 C48 C47 122.9(5)
N4 C48 C49 114.8(5)
C47 C48 C49 122.2(5)
C48 C49 C50 110.8(5)
C51 C50 C49 111.9(5)
C51 C50 P3 118.0(4)
C49 C50 P3 110.1(4)
O5 C51 N5 120.8(7)
O5 C51 C50 118.4(6)
N5 C51 C50 120.8(6)
N5 C52 C53 112.5(8)
C55 C54 N5 105.0(13)
C57 C56 C61 120.6(7)
C57 C56 P3 124.5(6)
C61 C56 P3 114.8(6)
C56 C57 C58 120.2(8)
C59 C58 C57 119.9(10)
C58 C59 C60 119.0(9)
C61 C60 C59 121.1(10)
C60 C61 C56 119.0(10)
C67 C62 C63 120.2(6)
C67 C62 P3 118.1(5)
C63 C62 P3 121.6(5)
C62 C63 C64 118.6(7)
C65 C64 C63 119.6(7)
C66 C65 C64 120.1(7)
C65 C66 C67 121.3(7)
C66 C67 C62 120.1(7)
C44 C68 C69 108.2(4)
C70 C69 C68 109.6(5)
C70 C69 P4 108.7(4)
C68 C69 P4 112.2(4)
O7 C70 N6 121.3(5)
O7 C70 C69 119.1(5)
N6 C70 C69 119.6(5)
N6 C71 C72 112.9(5)
N6 C73 C74 113.2(6)
C76 C75 C80 119.4(6)
C76 C75 P4 124.9(5)
C80 C75 P4 115.6(5)
C77 C76 C75 122.2(7)
C76 C77 C78 117.3(7)
C77 C78 C79 121.8(7)
C80 C79 C78 119.5(7)
C79 C80 C75 119.6(7)
C86 C81 C82 120.0(6)
C86 C81 P4 116.1(5)
C82 C81 P4 123.6(5)
C81 C82 C83 121.1(7)
C84 C83 C82 118.3(8)
C85 C84 C83 120.6(7)
C84 C85 C86 121.3(8)
C81 C86 C85 118.6(8)

loop_
_geom_bond_atom_site_label_1
_geom_bond_atom_site_label_2
_geom_bond_distance
P1 O2 1.480(4)
P1 C13 1.817(7)
P1 C19 1.825(6)
P1 C7 1.850(6)
P2 O4 1.489(4)
P2 C38 1.804(6)
P2 C32 1.807(6)
P2 C26 1.839(5)
O1 C8 1.260(8)
O3 C27 1.230(7)
N1 C5 1.341(7)
N1 C1 1.345(7)
N2 C8 1.349(8)
N2 C11 1.487(9)
N2 C9 1.500(9)
N3 C27 1.332(7)
N3 C30 1.463(7)
N3 C28 1.475(7)
C1 C2 1.381(8)
C1 C25 1.505(7)
C2 C3 1.394(9)
C3 C4 1.369(9)
C4 C5 1.377(8)
C5 C6 1.494(8)
C6 C7 1.548(8)
C7 C8 1.467(9)
C9 C10 1.458(11)
C11 C12 1.566(11)
C13 C18 1.342(9)
C13 C14 1.391(9)
C14 C15 1.453(10)
C15 C16 1.385(10)
C16 C17 1.363(10)
C17 C18 1.353(10)
C19 C24 1.377(9)
C19 C20 1.400(9)
C20 C21 1.355(9)
C21 C22 1.375(10)
C22 C23 1.353(9)
C23 C24 1.387(9)
C25 C26 1.542(7)
C26 C27 1.533(8)
C28 C29 1.528(9)
C30 C31 1.500(9)
C32 C37 1.391(8)
C32 C33 1.400(8)
C33 C34 1.401(9)
C34 C35 1.407(10)
C35 C36 1.362(10)
C36 C37 1.384(9)
C38 C43 1.371(8)
C38 C39 1.407(9)
C39 C40 1.356(9)
C40 C41 1.356(11)
C41 C42 1.359(12)
C42 C43 1.405(10)
P3 O6 1.475(5)
P3 C56 1.808(7)
P3 C62 1.810(6)
P3 C50 1.849(6)
P4 O8 1.483(4)
P4 C81 1.812(6)
P4 C75 1.815(6)
P4 C69 1.839(6)
O5 C51 1.243(8)
O7 C70 1.228(7)
N4 C48 1.331(7)
N4 C44 1.351(7)
N5 C51 1.344(8)
N5 C52 1.484(10)
N5 C54 1.564(14)
N6 C70 1.349(7)
N6 C73 1.462(8)
N6 C71 1.465(7)
C44 C45 1.388(8)
C44 C68 1.512(8)
C45 C46 1.375(8)
C46 C47 1.383(8)
C47 C48 1.374(8)
C48 C49 1.515(8)
C49 C50 1.547(8)
C50 C51 1.492(9)
C52 C53 1.487(11)
C54 C55 1.426(16)
C56 C57 1.391(10)
C56 C61 1.395(10)
C57 C58 1.402(10)
C58 C59 1.391(14)
C59 C60 1.415(15)
C60 C61 1.390(13)
C62 C67 1.362(9)
C62 C63 1.379(9)
C63 C64 1.401(9)
C64 C65 1.365(10)
C65 C66 1.348(10)
C66 C67 1.351(9)
C68 C69 1.553(7)
C69 C70 1.532(8)
C71 C72 1.516(8)
C73 C74 1.505(10)
C75 C76 1.395(9)
C75 C80 1.404(8)
C76 C77 1.384(9)
C77 C78 1.390(11)
C78 C79 1.410(11)
C79 C80 1.377(9)
C81 C86 1.395(9)
C81 C82 1.398(9)
C82 C83 1.411(9)
C83 C84 1.391(11)
C84 C85 1.387(12)
C85 C86 1.403(11)

loop_
_geom_torsion_atom_site_label_1
_geom_torsion_atom_site_label_2
_geom_torsion_atom_site_label_3
_geom_torsion_atom_site_label_4
_geom_torsion
C5 N1 C1 C2 -1.3(8)
C5 N1 C1 C25 -179.5(5)
N1 C1 C2 C3 1.1(9)
C25 C1 C2 C3 179.2(6)
C1 C2 C3 C4 0.4(11)
C2 C3 C4 C5 -1.6(11)
C1 N1 C5 C4 0.0(8)
C1 N1 C5 C6 -178.1(5)
C3 C4 C5 N1 1.5(10)
C3 C4 C5 C6 179.4(6)
N1 C5 C6 C7 70.2(6)
C4 C5 C6 C7 -107.9(7)
C5 C6 C7 C8 70.5(6)
C5 C6 C7 P1 -155.5(4)
O2 P1 C7 C8 -157.2(5)
C13 P1 C7 C8 -37.5(5)
C19 P1 C7 C8 79.5(5)
O2 P1 C7 C6 72.4(4)
C13 P1 C7 C6 -167.9(4)
C19 P1 C7 C6 -50.9(5)
C11 N2 C8 O1 -1.2(9)
C9 N2 C8 O1 -178.8(6)
C11 N2 C8 C7 179.5(6)
C9 N2 C8 C7 1.9(10)
C6 C7 C8 O1 59.1(7)
P1 C7 C8 O1 -71.4(7)
C6 C7 C8 N2 -121.6(6)
P1 C7 C8 N2 107.9(6)
C8 N2 C9 C10 -99.3(9)
C11 N2 C9 C10 83.1(9)
C8 N2 C11 C12 -94.4(8)
C9 N2 C11 C12 83.4(8)
O2 P1 C13 C18 -3.0(7)
C19 P1 C13 C18 120.3(6)
C7 P1 C13 C18 -121.2(6)
O2 P1 C13 C14 173.7(5)
C19 P1 C13 C14 -62.9(6)
C7 P1 C13 C14 55.5(6)
C18 C13 C14 C15 2.6(10)
P1 C13 C14 C15 -174.1(5)
C13 C14 C15 C16 -3.7(9)
C14 C15 C16 C17 2.3(10)
C15 C16 C17 C18 0.3(13)
C14 C13 C18 C17 0.0(11)
P1 C13 C18 C17 176.8(6)
C16 C17 C18 C13 -1.6(13)
O2 P1 C19 C24 -140.1(6)
C13 P1 C19 C24 97.2(6)
C7 P1 C19 C24 -18.9(7)
O2 P1 C19 C20 34.7(6)
C13 P1 C19 C20 -88.0(5)
C7 P1 C19 C20 155.9(5)
C24 C19 C20 C21 -1.8(10)
P1 C19 C20 C21 -177.1(5)
C19 C20 C21 C22 3.7(10)
C20 C21 C22 C23 -3.5(10)
C21 C22 C23 C24 1.5(10)
C20 C19 C24 C23 -0.3(9)
P1 C19 C24 C23 174.3(5)
C22 C23 C24 C19 0.4(10)
N1 C1 C25 C26 65.0(6)
C2 C1 C25 C26 -113.2(6)
C1 C25 C26 C27 78.7(6)
C1 C25 C26 P2 -158.2(4)
O4 P2 C26 C27 68.7(4)
C38 P2 C26 C27 -54.8(4)
C32 P2 C26 C27 -168.1(4)
O4 P2 C26 C25 -53.9(4)
C38 P2 C26 C25 -177.3(4)
C32 P2 C26 C25 69.4(4)
C30 N3 C27 O3 4.3(8)
C28 N3 C27 O3 -175.2(6)
C30 N3 C27 C26 -175.4(5)
C28 N3 C27 C26 5.0(8)
C25 C26 C27 O3 53.1(7)
P2 C26 C27 O3 -69.6(6)
C25 C26 C27 N3 -127.1(5)
P2 C26 C27 N3 110.1(5)
C27 N3 C28 C29 98.6(7)
C30 N3 C28 C29 -81.0(6)
C27 N3 C30 C31 84.2(7)
C28 N3 C30 C31 -96.2(7)
O4 P2 C32 C37 -28.0(5)
C38 P2 C32 C37 96.4(5)
C26 P2 C32 C37 -153.4(4)
O4 P2 C32 C33 148.0(5)
C38 P2 C32 C33 -87.6(6)
C26 P2 C32 C33 22.6(6)
C37 C32 C33 C34 -2.2(10)
P2 C32 C33 C34 -178.2(5)
C32 C33 C34 C35 -0.2(11)
C33 C34 C35 C36 2.5(11)
C34 C35 C36 C37 -2.3(11)
C35 C36 C37 C32 -0.3(10)
C33 C32 C37 C36 2.5(9)
P2 C32 C37 C36 178.8(5)
O4 P2 C38 C43 -17.0(6)
C32 P2 C38 C43 -141.0(5)
C26 P2 C38 C43 108.2(5)
O4 P2 C38 C39 165.0(5)
C32 P2 C38 C39 41.1(6)
C26 P2 C38 C39 -69.8(6)
C43 C38 C39 C40 0.6(10)
P2 C38 C39 C40 178.6(5)
C38 C39 C40 C41 -1.2(11)
C39 C40 C41 C42 1.1(12)
C40 C41 C42 C43 -0.4(12)
C39 C38 C43 C42 0.1(10)
P2 C38 C43 C42 -178.0(5)
C41 C42 C43 C38 -0.2(11)
C48 N4 C44 C45 -0.2(8)
C48 N4 C44 C68 178.0(5)
N4 C44 C45 C46 -0.7(9)
C68 C44 C45 C46 -178.7(5)
C44 C45 C46 C47 0.5(9)
C45 C46 C47 C48 0.6(9)
C44 N4 C48 C47 1.3(8)
C44 N4 C48 C49 -179.7(5)
C46 C47 C48 N4 -1.5(9)
C46 C47 C48 C49 179.6(5)
N4 C48 C49 C50 -53.9(7)
C47 C48 C49 C50 125.2(6)
C48 C49 C50 C51 -72.3(6)
C48 C49 C50 P3 154.4(4)
O6 P3 C50 C51 156.2(5)
C56 P3 C50 C51 -79.9(5)
C62 P3 C50 C51 35.6(6)
O6 P3 C50 C49 -73.7(5)
C56 P3 C50 C49 50.2(5)
C62 P3 C50 C49 165.7(4)
C52 N5 C51 O5 171.2(7)
C54 N5 C51 O5 -10.3(11)
C52 N5 C51 C50 -11.3(11)
C54 N5 C51 C50 167.3(7)
C49 C50 C51 O5 -49.3(8)
P3 C50 C51 O5 79.9(7)
C49 C50 C51 N5 133.0(6)
P3 C50 C51 N5 -97.7(7)
C51 N5 C52 C53 110.6(10)
C54 N5 C52 C53 -67.9(11)
C51 N5 C54 C55 91.0(10)
C52 N5 C54 C55 -90.3(9)
O6 P3 C56 C57 154.9(5)
C62 P3 C56 C57 -82.8(6)
C50 P3 C56 C57 32.9(6)
O6 P3 C56 C61 -27.5(6)
C62 P3 C56 C61 94.8(5)
C50 P3 C56 C61 -149.5(5)
C61 C56 C57 C58 2.5(10)
P3 C56 C57 C58 180.0(5)
C56 C57 C58 C59 -0.7(11)
C57 C58 C59 C60 -0.9(13)
C58 C59 C60 C61 0.7(14)
C59 C60 C61 C56 1.1(12)
C57 C56 C61 C60 -2.7(10)
P3 C56 C61 C60 179.6(6)
O6 P3 C62 C67 -4.3(7)
C56 P3 C62 C67 -127.3(6)
C50 P3 C62 C67 115.0(6)
O6 P3 C62 C63 178.6(5)
C56 P3 C62 C63 55.7(6)
C50 P3 C62 C63 -62.0(6)
C67 C62 C63 C64 -0.2(10)
P3 C62 C63 C64 176.8(5)
C62 C63 C64 C65 -0.6(11)
C63 C64 C65 C66 1.0(11)
C64 C65 C66 C67 -0.6(12)
C65 C66 C67 C62 -0.2(12)
C63 C62 C67 C66 0.6(11)
P3 C62 C67 C66 -176.5(6)
N4 C44 C68 C69 -79.1(6)
C45 C44 C68 C69 99.1(6)
C44 C68 C69 C70 -78.1(6)
C44 C68 C69 P4 161.0(4)
O8 P4 C69 C70 -64.7(4)
C81 P4 C69 C70 58.2(4)
C75 P4 C69 C70 170.8(4)
O8 P4 C69 C68 56.7(5)
C81 P4 C69 C68 179.6(4)
C75 P4 C69 C68 -67.8(4)
C73 N6 C70 O7 -0.1(8)
C71 N6 C70 O7 170.6(5)
C73 N6 C70 C69 178.1(5)
C71 N6 C70 C69 -11.2(8)
C68 C69 C70 O7 -49.6(7)
P4 C69 C70 O7 73.3(6)
C68 C69 C70 N6 132.2(5)
P4 C69 C70 N6 -104.9(5)
C70 N6 C71 C72 -86.9(7)
C73 N6 C71 C72 83.8(7)
C70 N6 C73 C74 75.4(7)
C71 N6 C73 C74 -96.2(7)
O8 P4 C75 C76 -142.9(5)
C81 P4 C75 C76 90.9(6)
C69 P4 C75 C76 -17.1(6)
O8 P4 C75 C80 35.2(5)
C81 P4 C75 C80 -91.0(5)
C69 P4 C75 C80 161.0(5)
C80 C75 C76 C77 0.9(10)
P4 C75 C76 C77 179.0(5)
C75 C76 C77 C78 1.8(10)
C76 C77 C78 C79 -3.8(11)
C77 C78 C79 C80 3.2(11)
C78 C79 C80 C75 -0.3(10)
C76 C75 C80 C79 -1.7(9)
P4 C75 C80 C79 -179.9(5)
O8 P4 C81 C86 29.5(6)
C75 P4 C81 C86 155.3(5)
C69 P4 C81 C86 -94.3(5)
O8 P4 C81 C82 -156.4(5)
C75 P4 C81 C82 -30.6(6)
C69 P4 C81 C82 79.8(6)
C86 C81 C82 C83 2.2(10)
P4 C81 C82 C83 -171.6(5)
C81 C82 C83 C84 -0.4(10)
C82 C83 C84 C85 -1.6(11)
C83 C84 C85 C86 1.8(12)
C82 C81 C86 C85 -1.9(10)
P4 C81 C86 C85 172.4(5)
C84 C85 C86 C81 -0.1(11)
